data_7046009
loop_
_publ_author_name
'Soldevila-Sanmart\'in, Joan'
'Calvet, Teresa'
'Font-Bardia, Merce'
'Domingo, Concepci\'on'
'Ayll\'on, Jos\'e A'
'Pons, Josefina'

_publ_section_title
;
 Modulating p-hydroxycinnamate behavior as a ditopic linker or photoacid
 in copper(ii) complexes with an auxiliary pyridine ligand.
;
_journal_issue 18
_journal_name_full 'Dalton transactions (Cambridge, England : 2003)'
_journal_page_first 6479
_journal_page_last 6493
_journal_paper_doi 10.1039/c8dt00645h
_journal_volume 47
_journal_year 2018
_chemical_formula_moiety 'C80 H64 Cu2 N4 O12, C40 H32 Cu N2 O6, 1.5(C H4 O), 2(H2 O)'
_chemical_formula_sum 'C121.5 H106 Cu3 N6 O21.5'
_chemical_formula_weight 2184.74
_space_group_crystal_system triclinic
_space_group_IT_number 2
_space_group_name_Hall '-P 1'
_space_group_name_H-M_alt 'P -1'
_symmetry_space_group_name_Hall '-P 1'
_symmetry_space_group_name_H-M 'P -1'
_atom_sites_solution_hydrogens mixed
_audit_creation_method SHELXL-2018/3
_audit_update_record
;
2018-04-04 deposited with the CCDC.
2018-04-10 downloaded from the CCDC.
;
_cell_angle_alpha 78.243(2)
_cell_angle_beta 71.856(2)
_cell_angle_gamma 66.888(2)
_cell_formula_units_Z 1
_cell_length_a 12.9562(6)
_cell_length_b 15.7183(7)
_cell_length_c 16.1429(7)
_cell_measurement_reflns_used 9975
_cell_measurement_temperature 293(2)
_cell_measurement_theta_max 24.39
_cell_measurement_theta_min 2.47
_cell_volume 2860.8(2)
_computing_cell_refinement 'Bruker SAINT'
_computing_data_collection 'Bruker APEX2'
_computing_data_reduction 'Bruker SAINT'
_computing_molecular_graphics 'Bruker SHELXTL'
_computing_publication_material 'Bruker SHELXTL'
_computing_structure_refinement 'SHELXL-2018/3 (Sheldrick, 2018)'
_computing_structure_solution 'SHELXT 2014/5 (Sheldrick, 2014)'
_diffrn_ambient_temperature 293(2)
_diffrn_measured_fraction_theta_full 0.998
_diffrn_measured_fraction_theta_max 0.995
_diffrn_measurement_device_type 'D8 Venture'
_diffrn_measurement_method '\f and \w scans'
_diffrn_radiation_type MoK\a
_diffrn_radiation_wavelength 0.71073
_diffrn_reflns_av_R_equivalents 0.0912
_diffrn_reflns_av_unetI/netI 0.0605
_diffrn_reflns_Laue_measured_fraction_full 0.998
_diffrn_reflns_Laue_measured_fraction_max 0.995
_diffrn_reflns_limit_h_max 16
_diffrn_reflns_limit_h_min -16
_diffrn_reflns_limit_k_max 19
_diffrn_reflns_limit_k_min -19
_diffrn_reflns_limit_l_max 20
_diffrn_reflns_limit_l_min -20
_diffrn_reflns_number 66591
_diffrn_reflns_point_group_measured_fraction_full 0.998
_diffrn_reflns_point_group_measured_fraction_max 0.995
_diffrn_reflns_theta_full 25.242
_diffrn_reflns_theta_max 26.405
_diffrn_reflns_theta_min 2.589
_diffrn_source microfocus
_exptl_absorpt_coefficient_mu 0.623
_exptl_absorpt_correction_T_max 0.7454
_exptl_absorpt_correction_T_min 0.6937
_exptl_absorpt_correction_type multi-scan
_exptl_absorpt_process_details sadabs
_exptl_crystal_colour blue
_exptl_crystal_density_diffrn 1.268
_exptl_crystal_description needle
_exptl_crystal_F_000 1136
_exptl_crystal_size_max 0.772
_exptl_crystal_size_mid 0.088
_exptl_crystal_size_min 0.039
_refine_diff_density_max 1.755
_refine_diff_density_min -1.985
_refine_diff_density_rms 0.112
_refine_ls_extinction_method none
_refine_ls_goodness_of_fit_ref 1.017
_refine_ls_hydrogen_treatment mixed
_refine_ls_matrix_type full
_refine_ls_number_parameters 698
_refine_ls_number_reflns 11678
_refine_ls_number_restraints 24
_refine_ls_restrained_S_all 1.028
_refine_ls_R_factor_all 0.1277
_refine_ls_R_factor_gt 0.0832
_refine_ls_shift/su_max 0.001
_refine_ls_shift/su_mean 0.000
_refine_ls_structure_factor_coef Fsqd
_refine_ls_weighting_details 'w=1/[\s^2^(Fo^2^)+(0.1267P)^2^+10.3452P] where P=(Fo^2^+2Fc^2^)/3'
_refine_ls_weighting_scheme calc
_refine_ls_wR_factor_gt 0.2201
_refine_ls_wR_factor_ref 0.2534
_reflns_Friedel_coverage 0.000
_reflns_number_gt 7793
_reflns_number_total 11678
_reflns_threshold_expression 'I > 2\s(I)'
_cod_data_source_file c8dt00645h2.cif
_cod_data_source_block mo_C20VB27_0m_b1
_cod_depositor_comments 'Adding full bibliography for 7046007--7046011.cif.'
_cod_original_formula_sum 'C121.50 H106 Cu3 N6 O21.50'
_cod_database_code 7046009
_shelx_shelxl_version_number 2018/3
_shelx_space_group_comment
;
The symmetry employed for this shelxl refinement is uniquely defined
by the following loop, which should always be used as a source of
symmetry information in preference to the above space-group names.
They are only intended as comments.
;
_shelx_estimated_absorpt_t_min 0.645
_shelx_estimated_absorpt_t_max 0.976

loop_
_space_group_symop_operation_xyz
'x, y, z'
'-x, -y, -z'

loop_
_atom_site_label
_atom_site_type_symbol
_atom_site_fract_x
_atom_site_fract_y
_atom_site_fract_z
_atom_site_U_iso_or_equiv
_atom_site_adp_type
_atom_site_occupancy
_atom_site_site_symmetry_order
_atom_site_calc_flag
_atom_site_refinement_flags_posn
_atom_site_refinement_flags_adp
_atom_site_refinement_flags_occupancy
_atom_site_disorder_assembly
_atom_site_disorder_group
Cu1 Cu 0.53110(6) 0.44267(4) 0.59617(4) 0.02947(19) Uani 1 1 d . . . . .
O1 O 0.6608(4) 0.4231(3) 0.6422(2) 0.0429(10) Uani 1 1 d . . . . .
O2 O 0.6212(4) 0.3164(3) 0.7469(3) 0.0440(10) Uani 1 1 d . . . . .
O3 O 0.4079(3) 0.4717(2) 0.5370(2) 0.0299(8) Uani 1 1 d . . . . .
O4 O 0.3310(5) 0.3832(4) 0.6429(3) 0.0630(15) Uani 1 1 d . . . . .
O5 O 1.2597(4) 0.2130(3) 0.8676(3) 0.0552(12) Uani 1 1 d . . . . .
H5O H 1.300527 0.239463 0.831644 0.066 Uiso 1 1 calc R U . . .
O6 O -0.0748(5) 0.3565(4) 0.3357(3) 0.0737(17) Uani 1 1 d . . . . .
H6O H -0.041351 0.357815 0.283425 0.088 Uiso 1 1 calc R U . . .
N1 N 0.6161(4) 0.3178(3) 0.5479(3) 0.0326(10) Uani 1 1 d . . . . .
N2 N 0.4383(4) 0.5557(3) 0.6613(3) 0.0328(10) Uani 1 1 d . . . . .
C1 C 0.7113(6) 0.3066(5) 0.4817(5) 0.0609(9) Uani 1 1 d . . . . .
H1 H 0.732692 0.358160 0.457912 0.073 Uiso 1 1 calc R U . . .
C2 C 0.7793(6) 0.2242(4) 0.4466(5) 0.0609(9) Uani 1 1 d . . . . .
H2 H 0.843951 0.221304 0.399749 0.073 Uiso 1 1 calc R U . . .
C3 C 0.7527(6) 0.1465(5) 0.4800(5) 0.0609(9) Uani 1 1 d . . . . .
C4 C 0.6623(6) 0.1558(5) 0.5546(5) 0.0609(9) Uani 1 1 d . . . . .
H4 H 0.649619 0.103179 0.587256 0.073 Uiso 1 1 calc R U . . .
C5 C 0.5902(6) 0.2429(4) 0.5813(5) 0.0609(9) Uani 1 1 d . . . . .
H5 H 0.521217 0.248601 0.624353 0.073 Uiso 1 1 calc R U . . .
C6 C 0.8085(8) 0.0646(5) 0.4236(6) 0.047(3) Uani 0.5 1 d G . P A 1
C7 C 0.9280(9) 0.0279(7) 0.4128(7) 0.056(4) Uani 0.5 1 d G . P A 1
H7 H 0.963402 0.056477 0.434761 0.067 Uiso 0.5 1 calc R U P A 1
C8 C 0.9947(8) -0.0514(8) 0.3691(8) 0.075(7) Uani 0.5 1 d G . P A 1
H8 H 1.074652 -0.075938 0.361825 0.090 Uiso 0.5 1 calc R U P A 1
C9 C 0.9418(12) -0.0941(6) 0.3362(8) 0.086(6) Uani 0.5 1 d G . P A 1
H9 H 0.986432 -0.147166 0.306985 0.103 Uiso 0.5 1 calc R U P A 1
C10 C 0.8223(12) -0.0574(7) 0.3471(7) 0.093(6) Uani 0.5 1 d G . P A 1
H10A H 0.786960 -0.085980 0.325082 0.111 Uiso 0.5 1 calc R U P A 1
C11 C 0.7557(8) 0.0219(7) 0.3908(7) 0.064(4) Uani 0.5 1 d G . P A 1
H11 H 0.675708 0.046435 0.398018 0.077 Uiso 0.5 1 calc R U P A 1
C6' C 0.8396(6) 0.0504(4) 0.4600(5) 0.027(2) Uani 0.5 1 d G . P A 2
C7' C 0.8667(7) -0.0250(5) 0.5218(3) 0.039(3) Uani 0.5 1 d G . P A 2
H7' H 0.834425 -0.017351 0.581175 0.047 Uiso 0.5 1 calc R U P A 2
C8' C 0.9419(7) -0.1118(4) 0.4950(4) 0.046(3) Uani 0.5 1 d G . P A 2
H8' H 0.959993 -0.162163 0.536349 0.056 Uiso 0.5 1 calc R U P A 2
C9' C 0.9901(7) -0.1232(4) 0.4063(5) 0.046(3) Uani 0.5 1 d G . P A 2
H9' H 1.040429 -0.181222 0.388310 0.056 Uiso 0.5 1 calc R U P A 2
C10' C 0.9631(8) -0.0478(5) 0.3444(4) 0.041(4) Uani 0.5 1 d G . P A 2
H10' H 0.995296 -0.055468 0.285097 0.050 Uiso 0.5 1 calc R U P A 2
C11' C 0.8878(8) 0.0389(4) 0.3713(4) 0.036(2) Uani 0.5 1 d G . P A 2
H11' H 0.869728 0.089345 0.329922 0.043 Uiso 0.5 1 calc R U P A 2
C12 C 0.4818(5) 0.6231(4) 0.6534(3) 0.0351(12) Uani 1 1 d . . . . .
H12 H 0.555995 0.615553 0.617589 0.042 Uiso 1 1 calc R U . . .
C13 C 0.4213(5) 0.7022(4) 0.6960(3) 0.0347(12) Uani 1 1 d . . . . .
H13 H 0.454154 0.747347 0.687507 0.042 Uiso 1 1 calc R U . . .
C14 C 0.3113(5) 0.7155(4) 0.7517(3) 0.0318(12) Uani 1 1 d . . . . .
C15 C 0.2661(5) 0.6458(4) 0.7585(3) 0.0364(13) Uani 1 1 d . . . . .
H15 H 0.192074 0.651684 0.793793 0.044 Uiso 1 1 calc R U . . .
C16 C 0.3306(5) 0.5694(4) 0.7133(3) 0.0369(13) Uani 1 1 d . . . . .
H16 H 0.298332 0.524436 0.718678 0.044 Uiso 1 1 calc R U . . .
C17 C 0.2455(5) 0.7968(4) 0.8024(3) 0.0333(12) Uani 1 1 d . . . . .
C18 C 0.3025(6) 0.8420(4) 0.8272(4) 0.0470(15) Uani 1 1 d . . . . .
H18 H 0.382995 0.823059 0.808570 0.056 Uiso 1 1 calc R U . . .
C19 C 0.2410(7) 0.9148(5) 0.8792(5) 0.064(2) Uani 1 1 d . . . . .
H19 H 0.280486 0.943385 0.896677 0.077 Uiso 1 1 calc R U . . .
C20 C 0.1223(7) 0.9452(5) 0.9051(5) 0.064(2) Uani 1 1 d . . . . .
H20 H 0.080914 0.996029 0.937805 0.076 Uiso 1 1 calc R U . . .
C21 C 0.0660(6) 0.9012(6) 0.8830(5) 0.065(2) Uani 1 1 d . . . . .
H21 H -0.014539 0.920653 0.902339 0.079 Uiso 1 1 calc R U . . .
C22 C 0.1260(6) 0.8269(5) 0.8315(5) 0.060(2) Uani 1 1 d . . . . .
H22 H 0.085393 0.797404 0.816743 0.072 Uiso 1 1 calc R U . . .
C23 C 0.6845(5) 0.3619(4) 0.7051(4) 0.0393(13) Uani 1 1 d . . . . .
C24 C 0.7958(5) 0.3491(4) 0.7247(4) 0.0395(13) Uani 1 1 d . . . . .
H24 H 0.838405 0.385158 0.689847 0.047 Uiso 1 1 calc R U . . .
C25 C 0.8374(5) 0.2916(4) 0.7865(4) 0.0393(13) Uani 1 1 d . . . . .
H25 H 0.793504 0.256553 0.821350 0.047 Uiso 1 1 calc R U . . .
C26 C 0.9465(5) 0.2762(4) 0.8070(4) 0.0403(13) Uani 1 1 d . . . . .
C27 C 0.9888(7) 0.2022(5) 0.8648(5) 0.0594(19) Uani 1 1 d . . . . .
H27 H 0.945783 0.163966 0.891465 0.071 Uiso 1 1 calc R U . . .
C28 C 1.0908(7) 0.1830(5) 0.8845(5) 0.0586(19) Uani 1 1 d . . . . .
H28 H 1.116255 0.132338 0.923840 0.070 Uiso 1 1 calc R U . . .
C29 C 1.1564(6) 0.2379(5) 0.8464(4) 0.0457(14) Uani 1 1 d . . . . .
C30 C 1.1164(5) 0.3145(5) 0.7906(4) 0.0425(14) Uani 1 1 d . . . . .
H30 H 1.159004 0.353292 0.765812 0.051 Uiso 1 1 calc R U . . .
C31 C 1.0115(5) 0.3335(4) 0.7715(3) 0.0393(13) Uani 1 1 d . . . . .
H31 H 0.984319 0.385654 0.734056 0.047 Uiso 1 1 calc R U . . .
C32 C 0.3338(5) 0.4299(4) 0.5711(4) 0.0399(14) Uani 1 1 d . . . . .
C33 C 0.2564(5) 0.4390(4) 0.5175(4) 0.0396(14) Uani 1 1 d . . . . .
H33 H 0.253971 0.481887 0.468342 0.048 Uiso 1 1 calc R U . . .
C34 C 0.1895(5) 0.3878(5) 0.5371(4) 0.0488(17) Uani 1 1 d . . . . .
H34 H 0.185378 0.352074 0.590746 0.059 Uiso 1 1 calc R U . . .
C35 C 0.1223(6) 0.3825(6) 0.4824(4) 0.0599(8) Uani 1 1 d . . . . .
C36 C 0.1333(6) 0.4179(6) 0.3963(4) 0.0599(8) Uani 1 1 d . . . . .
H36 H 0.184781 0.449549 0.371442 0.072 Uiso 1 1 calc R U . . .
C37 C 0.0720(6) 0.4087(6) 0.3456(4) 0.0599(8) Uani 1 1 d . . . . .
H37 H 0.085086 0.431005 0.286728 0.072 Uiso 1 1 calc R U . . .
C38 C -0.0096(6) 0.3662(6) 0.3818(4) 0.0599(8) Uani 1 1 d . . . . .
C39 C -0.0275(6) 0.3359(6) 0.4679(4) 0.0599(8) Uani 1 1 d . . . . .
H39 H -0.084404 0.309674 0.493908 0.072 Uiso 1 1 calc R U . . .
C40 C 0.0374(6) 0.3433(6) 0.5178(4) 0.0599(8) Uani 1 1 d . . . . .
H40 H 0.023660 0.321293 0.576692 0.072 Uiso 1 1 calc R U . . .
Cu2 Cu 0.000000 0.500000 0.000000 0.0352(3) Uani 1 2 d S . P . .
O7 O 0.0828(3) 0.3704(3) 0.0299(3) 0.0404(9) Uani 1 1 d . . . . .
O8 O -0.0069(4) 0.4017(3) 0.1678(3) 0.0489(11) Uani 1 1 d . . . . .
O9 O 0.4058(4) -0.2014(3) 0.1153(3) 0.0608(13) Uani 1 1 d . . . . .
H9O H 0.386317 -0.226288 0.164412 0.073 Uiso 1 1 calc R U . . .
N3 N 0.1442(4) 0.5273(3) -0.0166(3) 0.0344(10) Uani 1 1 d . . . . .
C41 C 0.1414(5) 0.6079(4) 0.0024(4) 0.0372(12) Uani 1 1 d . . . . .
H41 H 0.070208 0.650496 0.028507 0.045 Uiso 1 1 calc R U . . .
C42 C 0.2395(5) 0.6300(4) -0.0150(3) 0.0363(12) Uani 1 1 d . . . . .
H42 H 0.233294 0.686250 -0.000137 0.044 Uiso 1 1 calc R U . . .
C43 C 0.3480(5) 0.5686(4) -0.0548(3) 0.0340(12) Uani 1 1 d . . . . .
C44 C 0.3496(5) 0.4858(4) -0.0728(4) 0.0380(13) Uani 1 1 d . . . . .
H44 H 0.419725 0.441802 -0.098559 0.046 Uiso 1 1 calc R U . . .
C45 C 0.2482(5) 0.4678(4) -0.0530(4) 0.0378(13) Uani 1 1 d . . . . .
H45 H 0.252594 0.411127 -0.065689 0.045 Uiso 1 1 calc R U . . .
C46 C 0.4546(5) 0.5930(4) -0.0797(3) 0.0324(12) Uani 1 1 d . . . . .
C47 C 0.5547(5) 0.5427(5) -0.1394(4) 0.0470(16) Uani 1 1 d . . . . .
H47 H 0.555297 0.492561 -0.162008 0.056 Uiso 1 1 calc R U . . .
C48 C 0.6527(6) 0.5670(6) -0.1651(4) 0.0559(18) Uani 1 1 d . . . . .
H48 H 0.718612 0.532876 -0.204651 0.067 Uiso 1 1 calc R U . . .
C49 C 0.6534(6) 0.6413(5) -0.1325(4) 0.0497(16) Uani 1 1 d . . . . .
H49 H 0.718712 0.658319 -0.151057 0.060 Uiso 1 1 calc R U . . .
C50 C 0.5551(5) 0.6907(4) -0.0715(5) 0.0488(16) Uani 1 1 d . . . . .
H50 H 0.555125 0.740442 -0.048554 0.059 Uiso 1 1 calc R U . . .
C51 C 0.4574(5) 0.6657(4) -0.0450(4) 0.0432(14) Uani 1 1 d . . . . .
H51 H 0.392885 0.698088 -0.003354 0.052 Uiso 1 1 calc R U . . .
C52 C 0.0601(5) 0.3462(4) 0.1126(4) 0.0401(14) Uani 1 1 d . . . . .
C53 C 0.1137(5) 0.2470(4) 0.1426(4) 0.0451(15) Uani 1 1 d . . . . .
H53 H 0.095424 0.226830 0.201833 0.054 Uiso 1 1 calc R U . . .
C54 C 0.1870(5) 0.1877(5) 0.0858(4) 0.0440(15) Uani 1 1 d . . . . .
H54 H 0.205487 0.212915 0.028161 0.053 Uiso 1 1 calc R U . . .
C55 C 0.2444(5) 0.0852(4) 0.1013(4) 0.0454(15) Uani 1 1 d . . . . .
C56 C 0.2146(6) 0.0323(5) 0.1785(5) 0.0568(17) Uani 1 1 d . . . . .
H56 H 0.157850 0.061553 0.225929 0.068 Uiso 1 1 calc R U . . .
C57 C 0.2686(6) -0.0641(5) 0.1860(4) 0.0540(17) Uani 1 1 d . . . . .
H57 H 0.248391 -0.098709 0.238377 0.065 Uiso 1 1 calc R U . . .
C58 C 0.3523(6) -0.1083(4) 0.1154(4) 0.0474(15) Uani 1 1 d . . . . .
C59 C 0.3821(6) -0.0549(5) 0.0385(5) 0.0546(17) Uani 1 1 d . . . . .
H59 H 0.439207 -0.083550 -0.009093 0.065 Uiso 1 1 calc R U . . .
C60 C 0.3277(6) 0.0401(5) 0.0321(5) 0.0523(16) Uani 1 1 d . . . . .
H60 H 0.347889 0.074603 -0.020317 0.063 Uiso 1 1 calc R U . . .
O10 O 0.5057(15) 0.0231(11) 0.6870(11) 0.056(2) Uani 0.25 1 d D . P B 1
H10 H 0.550445 -0.024990 0.664918 0.067 Uiso 0.25 1 calc R U P B 1
C61 C 0.490(2) 0.0082(17) 0.7837(12) 0.056(2) Uani 0.25 1 d D . P B 1
H61A H 0.409(3) 0.023(9) 0.8109(17) 0.084 Uiso 0.25 1 d D U P C 1
H61B H 0.520(11) 0.048(7) 0.799(2) 0.084 Uiso 0.25 1 d D U P D 1
H61C H 0.533(10) -0.056(3) 0.798(2) 0.084 Uiso 0.25 1 d D U P E 1
O11 O 0.4322(14) 0.1262(11) 0.3883(12) 0.056(2) Uani 0.25 1 d D . P F 1
H11O H 0.492817 0.116334 0.349349 0.067 Uiso 0.25 1 calc R U P F 1
C62 C 0.3344(18) 0.1777(17) 0.3506(18) 0.056(2) Uani 0.25 1 d D . P F 1
H62A H 0.357815 0.170399 0.289174 0.084 Uiso 0.25 1 calc R U P F 1
H62B H 0.308363 0.242355 0.358905 0.084 Uiso 0.25 1 calc R U P F 1
H62C H 0.272371 0.154522 0.378928 0.084 Uiso 0.25 1 calc R U P F 1
O12 O 0.3755(15) 0.1817(11) 0.6265(12) 0.056(2) Uani 0.25 1 d D . P G 1
H12O H 0.431549 0.145755 0.644410 0.067 Uiso 0.25 1 calc R U P G 1
C63 C 0.370(2) 0.1456(16) 0.5503(14) 0.056(2) Uani 0.25 1 d D . P G 1
H63A H 0.417(11) 0.081(3) 0.551(6) 0.084 Uiso 0.25 1 d D U P H 1
H63B H 0.400(12) 0.179(7) 0.4983(13) 0.084 Uiso 0.25 1 d D U P I 1
H63C H 0.291(3) 0.155(10) 0.556(5) 0.084 Uiso 0.25 1 d D U P J 1
O1W O 0.6216(4) 0.6753(4) 0.2043(4) 0.0666(14) Uani 1 1 d D . . . .
H1WA H 0.555(3) 0.677(6) 0.210(4) 0.080 Uiso 1 1 d D U . . .
H1WB H 0.625(6) 0.668(6) 0.256(2) 0.080 Uiso 1 1 d D U . . .

loop_
_atom_site_aniso_label
_atom_site_aniso_U_11
_atom_site_aniso_U_22
_atom_site_aniso_U_33
_atom_site_aniso_U_23
_atom_site_aniso_U_13
_atom_site_aniso_U_12
Cu1 0.0410(4) 0.0322(4) 0.0227(3) -0.0021(2) -0.0084(3) -0.0208(3)
O1 0.062(3) 0.041(2) 0.035(2) -0.0006(17) -0.0253(19) -0.020(2)
O2 0.054(3) 0.037(2) 0.043(2) 0.0051(18) -0.024(2) -0.014(2)
O3 0.0327(19) 0.034(2) 0.0304(18) -0.0055(15) -0.0028(15) -0.0226(16)
O4 0.093(4) 0.099(4) 0.026(2) -0.002(2) 0.004(2) -0.082(3)
O5 0.046(3) 0.064(3) 0.052(3) 0.012(2) -0.024(2) -0.015(2)
O6 0.081(4) 0.136(5) 0.044(3) -0.011(3) -0.006(2) -0.087(4)
N1 0.044(3) 0.033(2) 0.026(2) 0.0008(18) -0.0107(19) -0.020(2)
N2 0.045(3) 0.039(3) 0.024(2) -0.0035(18) -0.0077(19) -0.026(2)
C1 0.063(2) 0.0358(16) 0.068(2) -0.0050(14) 0.0174(16) -0.0266(15)
C2 0.063(2) 0.0358(16) 0.068(2) -0.0050(14) 0.0174(16) -0.0266(15)
C3 0.063(2) 0.0358(16) 0.068(2) -0.0050(14) 0.0174(16) -0.0266(15)
C4 0.063(2) 0.0358(16) 0.068(2) -0.0050(14) 0.0174(16) -0.0266(15)
C5 0.063(2) 0.0358(16) 0.068(2) -0.0050(14) 0.0174(16) -0.0266(15)
C6 0.056(9) 0.038(7) 0.046(9) 0.006(6) -0.015(7) -0.019(7)
C7 0.083(12) 0.031(7) 0.050(8) 0.003(6) -0.016(8) -0.021(7)
C8 0.084(14) 0.062(13) 0.063(12) -0.006(10) -0.001(11) -0.023(11)
C9 0.109(16) 0.051(11) 0.075(12) -0.012(9) 0.010(11) -0.028(11)
C10 0.16(2) 0.055(10) 0.082(12) -0.013(9) -0.039(13) -0.049(13)
C11 0.092(11) 0.044(8) 0.070(10) -0.012(7) -0.023(8) -0.034(8)
C6' 0.024(6) 0.022(5) 0.033(6) -0.003(5) -0.009(5) -0.005(4)
C7' 0.045(7) 0.034(6) 0.036(6) 0.003(5) -0.009(5) -0.015(5)
C8' 0.054(7) 0.032(6) 0.045(7) 0.005(5) -0.014(6) -0.010(6)
C9' 0.055(8) 0.029(6) 0.044(7) -0.010(5) 0.001(6) -0.010(6)
C10' 0.058(9) 0.030(8) 0.026(6) -0.004(5) 0.003(6) -0.015(7)
C11' 0.044(7) 0.030(6) 0.029(6) -0.001(5) -0.004(5) -0.013(5)
C12 0.041(3) 0.043(3) 0.031(3) -0.009(2) -0.005(2) -0.024(3)
C13 0.043(3) 0.043(3) 0.029(3) -0.004(2) -0.005(2) -0.028(3)
C14 0.044(3) 0.040(3) 0.021(2) -0.001(2) -0.008(2) -0.026(3)
C15 0.048(3) 0.050(3) 0.022(2) -0.006(2) -0.001(2) -0.033(3)
C16 0.055(4) 0.044(3) 0.026(3) -0.001(2) -0.007(2) -0.036(3)
C17 0.040(3) 0.034(3) 0.028(3) -0.001(2) -0.002(2) -0.021(2)
C18 0.043(3) 0.042(4) 0.061(4) -0.016(3) -0.014(3) -0.015(3)
C19 0.063(5) 0.056(4) 0.085(5) -0.031(4) -0.006(4) -0.029(4)
C20 0.068(5) 0.046(4) 0.074(5) -0.031(4) 0.012(4) -0.029(4)
C21 0.038(4) 0.080(5) 0.072(5) -0.036(4) 0.015(3) -0.023(4)
C22 0.047(4) 0.073(5) 0.068(5) -0.035(4) 0.012(3) -0.037(4)
C23 0.047(3) 0.039(3) 0.034(3) -0.012(2) -0.017(3) -0.007(3)
C24 0.042(3) 0.041(3) 0.031(3) -0.004(2) -0.008(2) -0.011(3)
C25 0.050(3) 0.038(3) 0.037(3) -0.005(2) -0.016(3) -0.019(3)
C26 0.047(3) 0.045(3) 0.034(3) -0.010(2) -0.009(3) -0.020(3)
C27 0.071(5) 0.043(4) 0.083(5) 0.013(3) -0.046(4) -0.029(4)
C28 0.079(5) 0.045(4) 0.071(5) 0.015(3) -0.048(4) -0.030(4)
C29 0.049(4) 0.048(4) 0.036(3) -0.001(3) -0.016(3) -0.011(3)
C30 0.042(3) 0.061(4) 0.027(3) -0.003(3) -0.004(2) -0.025(3)
C31 0.044(3) 0.046(3) 0.028(3) 0.003(2) -0.014(2) -0.015(3)
C32 0.044(3) 0.052(4) 0.036(3) -0.019(3) 0.007(2) -0.035(3)
C33 0.036(3) 0.053(4) 0.040(3) -0.019(3) 0.004(2) -0.029(3)
C34 0.050(4) 0.077(5) 0.039(3) -0.028(3) 0.010(3) -0.049(4)
C35 0.0616(17) 0.100(2) 0.0439(14) -0.0179(15) 0.0069(13) -0.0652(18)
C36 0.0616(17) 0.100(2) 0.0439(14) -0.0179(15) 0.0069(13) -0.0652(18)
C37 0.0616(17) 0.100(2) 0.0439(14) -0.0179(15) 0.0069(13) -0.0652(18)
C38 0.0616(17) 0.100(2) 0.0439(14) -0.0179(15) 0.0069(13) -0.0652(18)
C39 0.0616(17) 0.100(2) 0.0439(14) -0.0179(15) 0.0069(13) -0.0652(18)
C40 0.0616(17) 0.100(2) 0.0439(14) -0.0179(15) 0.0069(13) -0.0652(18)
Cu2 0.0277(5) 0.0403(6) 0.0400(5) 0.0134(4) -0.0121(4) -0.0204(4)
O7 0.031(2) 0.043(2) 0.049(2) 0.0118(18) -0.0138(17) -0.0199(18)
O8 0.052(3) 0.056(3) 0.049(3) 0.010(2) -0.018(2) -0.033(2)
O9 0.060(3) 0.040(3) 0.073(3) 0.006(2) -0.014(2) -0.016(2)
N3 0.027(2) 0.041(3) 0.036(2) 0.009(2) -0.0094(19) -0.018(2)
C41 0.030(3) 0.047(3) 0.036(3) 0.000(2) -0.006(2) -0.019(3)
C42 0.034(3) 0.049(3) 0.033(3) -0.002(2) -0.008(2) -0.024(3)
C43 0.033(3) 0.046(3) 0.025(2) 0.009(2) -0.010(2) -0.021(3)
C44 0.030(3) 0.041(3) 0.042(3) 0.006(2) -0.009(2) -0.018(3)
C45 0.036(3) 0.036(3) 0.044(3) 0.009(2) -0.013(2) -0.019(3)
C46 0.032(3) 0.046(3) 0.024(2) 0.008(2) -0.010(2) -0.022(2)
C47 0.046(3) 0.076(5) 0.029(3) -0.012(3) 0.004(2) -0.038(3)
C48 0.043(4) 0.091(5) 0.040(3) -0.017(3) 0.011(3) -0.042(4)
C49 0.044(4) 0.064(4) 0.051(4) 0.008(3) -0.011(3) -0.036(3)
C50 0.037(3) 0.041(4) 0.074(4) -0.003(3) -0.016(3) -0.019(3)
C51 0.031(3) 0.041(3) 0.058(4) 0.000(3) -0.011(3) -0.015(3)
C52 0.036(3) 0.041(3) 0.055(4) 0.018(3) -0.022(3) -0.028(3)
C53 0.044(3) 0.049(4) 0.049(4) 0.012(3) -0.019(3) -0.026(3)
C54 0.038(3) 0.057(4) 0.045(3) 0.014(3) -0.021(3) -0.027(3)
C55 0.040(3) 0.044(4) 0.057(4) 0.013(3) -0.024(3) -0.020(3)
C56 0.058(4) 0.047(4) 0.059(4) -0.002(3) -0.011(3) -0.017(3)
C57 0.063(4) 0.049(4) 0.048(4) 0.010(3) -0.014(3) -0.026(3)
C58 0.053(4) 0.036(3) 0.058(4) 0.003(3) -0.020(3) -0.020(3)
C59 0.054(4) 0.049(4) 0.053(4) 0.004(3) -0.010(3) -0.018(3)
C60 0.053(4) 0.052(4) 0.055(4) 0.012(3) -0.020(3) -0.025(3)
O10 0.041(4) 0.028(4) 0.074(6) 0.003(4) -0.001(4) -0.002(4)
C61 0.041(4) 0.028(4) 0.074(6) 0.003(4) -0.001(4) -0.002(4)
O11 0.041(4) 0.028(4) 0.074(6) 0.003(4) -0.001(4) -0.002(4)
C62 0.041(4) 0.028(4) 0.074(6) 0.003(4) -0.001(4) -0.002(4)
O12 0.041(4) 0.028(4) 0.074(6) 0.003(4) -0.001(4) -0.002(4)
C63 0.041(4) 0.028(4) 0.074(6) 0.003(4) -0.001(4) -0.002(4)
O1W 0.043(3) 0.085(4) 0.082(4) -0.017(3) -0.023(3) -0.024(3)

loop_
_atom_type_symbol
_atom_type_description
_atom_type_scat_dispersion_real
_atom_type_scat_dispersion_imag
_atom_type_scat_source
C C 0.0033 0.0016 'International Tables Vol C Tables 4.2.6.8 and 6.1.1.4'
H H 0.0000 0.0000 'International Tables Vol C Tables 4.2.6.8 and 6.1.1.4'
Cu Cu 0.3201 1.2651 'International Tables Vol C Tables 4.2.6.8 and 6.1.1.4'
N N 0.0061 0.0033 'International Tables Vol C Tables 4.2.6.8 and 6.1.1.4'
O O 0.0106 0.0060 'International Tables Vol C Tables 4.2.6.8 and 6.1.1.4'

loop_
_geom_angle_atom_site_label_1
_geom_angle_atom_site_label_2
_geom_angle_atom_site_label_3
_geom_angle
_geom_angle_site_symmetry_1
_geom_angle_site_symmetry_3
O1 Cu1 O3 172.88(16) . .
O1 Cu1 N2 89.88(18) . .
O3 Cu1 N2 90.25(16) . .
O1 Cu1 N1 89.30(18) . .
O3 Cu1 N1 91.64(16) . .
N2 Cu1 N1 171.17(17) . .
O1 Cu1 O3 96.19(15) . 2_666
O3 Cu1 O3 76.70(13) . 2_666
N2 Cu1 O3 93.96(15) . 2_666
N1 Cu1 O3 94.87(15) . 2_666
C23 O1 Cu1 121.5(4) . .
C32 O3 Cu1 116.5(4) . .
C32 O3 Cu1 138.9(4) . 2_666
Cu1 O3 Cu1 103.30(13) . 2_666
C29 O5 H5O 109.5 . .
C38 O6 H6O 109.5 . .
C5 N1 C1 116.2(5) . .
C5 N1 Cu1 124.7(4) . .
C1 N1 Cu1 118.9(4) . .
C16 N2 C12 116.9(5) . .
C16 N2 Cu1 122.5(3) . .
C12 N2 Cu1 120.6(4) . .
N1 C1 C2 124.2(6) . .
N1 C1 H1 117.9 . .
C2 C1 H1 117.9 . .
C3 C2 C1 120.1(6) . .
C3 C2 H2 119.9 . .
C1 C2 H2 119.9 . .
C2 C3 C4 115.4(6) . .
C2 C3 C6' 121.8(6) . .
C4 C3 C6' 119.0(6) . .
C2 C3 C6 117.6(6) . .
C4 C3 C6 125.9(6) . .
C3 C4 C5 120.6(6) . .
C3 C4 H4 119.7 . .
C5 C4 H4 119.7 . .
N1 C5 C4 122.1(6) . .
N1 C5 H5 118.9 . .
C4 C5 H5 118.9 . .
C7 C6 C11 120.0 . .
C7 C6 C3 110.6(7) . .
C11 C6 C3 129.2(7) . .
C6 C7 C8 120.0 . .
C6 C7 H7 120.0 . .
C8 C7 H7 120.0 . .
C7 C8 C9 120.0 . .
C7 C8 H8 120.0 . .
C9 C8 H8 120.0 . .
C10 C9 C8 120.0 . .
C10 C9 H9 120.0 . .
C8 C9 H9 120.0 . .
C11 C10 C9 120.0 . .
C11 C10 H10A 120.0 . .
C9 C10 H10A 120.0 . .
C10 C11 C6 120.0 . .
C10 C11 H11 120.0 . .
C6 C11 H11 120.0 . .
C7' C6' C11' 120.0 . .
C7' C6' C3 125.3(5) . .
C11' C6' C3 114.6(5) . .
C6' C7' C8' 120.0 . .
C6' C7' H7' 120.0 . .
C8' C7' H7' 120.0 . .
C9' C8' C7' 120.0 . .
C9' C8' H8' 120.0 . .
C7' C8' H8' 120.0 . .
C10' C9' C8' 120.0 . .
C10' C9' H9' 120.0 . .
C8' C9' H9' 120.0 . .
C9' C10' C11' 120.0 . .
C9' C10' H10' 120.0 . .
C11' C10' H10' 120.0 . .
C10' C11' C6' 120.0 . .
C10' C11' H11' 120.0 . .
C6' C11' H11' 120.0 . .
N2 C12 C13 122.8(5) . .
N2 C12 H12 118.6 . .
C13 C12 H12 118.6 . .
C12 C13 C14 120.6(5) . .
C12 C13 H13 119.7 . .
C14 C13 H13 119.7 . .
C13 C14 C15 116.1(5) . .
C13 C14 C17 122.6(5) . .
C15 C14 C17 121.2(5) . .
C16 C15 C14 120.1(5) . .
C16 C15 H15 119.9 . .
C14 C15 H15 119.9 . .
N2 C16 C15 123.3(5) . .
N2 C16 H16 118.3 . .
C15 C16 H16 118.3 . .
C22 C17 C18 117.8(5) . .
C22 C17 C14 121.4(5) . .
C18 C17 C14 120.7(5) . .
C19 C18 C17 120.8(6) . .
C19 C18 H18 119.6 . .
C17 C18 H18 119.6 . .
C20 C19 C18 120.3(6) . .
C20 C19 H19 119.8 . .
C18 C19 H19 119.8 . .
C21 C20 C19 119.6(6) . .
C21 C20 H20 120.2 . .
C19 C20 H20 120.2 . .
C20 C21 C22 121.1(6) . .
C20 C21 H21 119.5 . .
C22 C21 H21 119.5 . .
C17 C22 C21 120.4(6) . .
C17 C22 H22 119.8 . .
C21 C22 H22 119.8 . .
O2 C23 O1 123.3(5) . .
O2 C23 C24 122.9(5) . .
O1 C23 C24 113.8(5) . .
C25 C24 C23 125.2(6) . .
C25 C24 H24 117.4 . .
C23 C24 H24 117.4 . .
C24 C25 C26 126.9(6) . .
C24 C25 H25 116.6 . .
C26 C25 H25 116.6 . .
C27 C26 C31 116.7(6) . .
C27 C26 C25 120.0(6) . .
C31 C26 C25 123.4(5) . .
C28 C27 C26 122.5(6) . .
C28 C27 H27 118.7 . .
C26 C27 H27 118.7 . .
C27 C28 C29 120.3(6) . .
C27 C28 H28 119.9 . .
C29 C28 H28 119.9 . .
O5 C29 C28 117.1(6) . .
O5 C29 C30 123.4(6) . .
C28 C29 C30 119.5(6) . .
C29 C30 C31 119.5(6) . .
C29 C30 H30 120.2 . .
C31 C30 H30 120.2 . .
C26 C31 C30 121.4(6) . .
C26 C31 H31 119.3 . .
C30 C31 H31 119.3 . .
O4 C32 O3 122.1(5) . .
O4 C32 C33 122.4(5) . .
O3 C32 C33 115.4(5) . .
C34 C33 C32 121.9(6) . .
C34 C33 H33 119.0 . .
C32 C33 H33 119.0 . .
C33 C34 C35 126.0(6) . .
C33 C34 H34 117.0 . .
C35 C34 H34 117.0 . .
C36 C35 C40 115.8(6) . .
C36 C35 C34 124.3(5) . .
C40 C35 C34 119.8(6) . .
C37 C36 C35 122.9(6) . .
C37 C36 H36 118.6 . .
C35 C36 H36 118.6 . .
C36 C37 C38 120.0(6) . .
C36 C37 H37 120.0 . .
C38 C37 H37 120.0 . .
O6 C38 C39 118.6(5) . .
O6 C38 C37 123.0(6) . .
C39 C38 C37 118.3(6) . .
C38 C39 C40 121.0(6) . .
C38 C39 H39 119.5 . .
C40 C39 H39 119.5 . .
C39 C40 C35 121.7(6) . .
C39 C40 H40 119.1 . .
C35 C40 H40 119.1 . .
O7 Cu2 O7 180.0 . 2_565
O7 Cu2 N3 89.52(17) . .
O7 Cu2 N3 90.48(17) 2_565 .
O7 Cu2 N3 90.48(17) . 2_565
O7 Cu2 N3 89.52(17) 2_565 2_565
N3 Cu2 N3 180.0 . 2_565
C52 O7 Cu2 113.4(4) . .
C58 O9 H9O 109.5 . .
C45 N3 C41 116.6(5) . .
C45 N3 Cu2 120.6(4) . .
C41 N3 Cu2 122.7(4) . .
N3 C41 C42 122.9(5) . .
N3 C41 H41 118.5 . .
C42 C41 H41 118.5 . .
C41 C42 C43 120.5(5) . .
C41 C42 H42 119.7 . .
C43 C42 H42 119.7 . .
C44 C43 C42 115.9(5) . .
C44 C43 C46 122.3(5) . .
C42 C43 C46 121.8(5) . .
C45 C44 C43 120.6(6) . .
C45 C44 H44 119.7 . .
C43 C44 H44 119.7 . .
N3 C45 C44 123.4(6) . .
N3 C45 H45 118.3 . .
C44 C45 H45 118.3 . .
C51 C46 C47 118.4(5) . .
C51 C46 C43 121.3(5) . .
C47 C46 C43 120.3(5) . .
C48 C47 C46 120.6(6) . .
C48 C47 H47 119.7 . .
C46 C47 H47 119.7 . .
C49 C48 C47 120.6(6) . .
C49 C48 H48 119.7 . .
C47 C48 H48 119.7 . .
C48 C49 C50 119.4(5) . .
C48 C49 H49 120.3 . .
C50 C49 H49 120.3 . .
C51 C50 C49 120.0(6) . .
C51 C50 H50 120.0 . .
C49 C50 H50 120.0 . .
C50 C51 C46 121.0(6) . .
C50 C51 H51 119.5 . .
C46 C51 H51 119.5 . .
O8 C52 O7 122.9(5) . .
O8 C52 C53 119.1(6) . .
O7 C52 C53 118.0(6) . .
C54 C53 C52 120.1(6) . .
C54 C53 H53 119.9 . .
C52 C53 H53 119.9 . .
C53 C54 C55 128.6(6) . .
C53 C54 H54 115.7 . .
C55 C54 H54 115.7 . .
C60 C55 C56 118.3(6) . .
C60 C55 C54 117.0(6) . .
C56 C55 C54 124.6(6) . .
C55 C56 C57 120.9(7) . .
C55 C56 H56 119.6 . .
C57 C56 H56 119.6 . .
C58 C57 C56 119.9(6) . .
C58 C57 H57 120.0 . .
C56 C57 H57 120.0 . .
O9 C58 C57 124.2(6) . .
O9 C58 C59 116.9(6) . .
C57 C58 C59 118.9(6) . .
C60 C59 C58 120.4(7) . .
C60 C59 H59 119.8 . .
C58 C59 H59 119.8 . .
C55 C60 C59 121.6(6) . .
C55 C60 H60 119.2 . .
C59 C60 H60 119.2 . .
C61 O10 H10 109.5 . .
O10 C61 H61A 107.8(11) . .
O10 C61 H61B 107.7(11) . .
H61A C61 H61B 111.2(13) . .
O10 C61 H61C 107.6(11) . .
H61A C61 H61C 111.2(13) . .
H61B C61 H61C 111.2(13) . .
C62 O11 H11O 109.5 . .
O11 C62 H62A 109.5 . .
O11 C62 H62B 109.5 . .
H62A C62 H62B 109.5 . .
O11 C62 H62C 109.5 . .
H62A C62 H62C 109.5 . .
H62B C62 H62C 109.5 . .
C63 O12 H12O 109.5 . .
O12 C63 H63A 108.0(11) . .
O12 C63 H63B 108.2(11) . .
H63A C63 H63B 111.0(13) . .
O12 C63 H63C 108.0(11) . .
H63A C63 H63C 110.6(13) . .
H63B C63 H63C 111.0(13) . .
H1WA O1W H1WB 102(3) . .

loop_
_geom_bond_atom_site_label_1
_geom_bond_atom_site_label_2
_geom_bond_distance
_geom_bond_site_symmetry_2
Cu1 O1 1.937(4) .
Cu1 O3 1.967(3) .
Cu1 N2 2.002(4) .
Cu1 N1 2.016(4) .
Cu1 O3 2.378(3) 2_666
O1 C23 1.270(7) .
O2 C23 1.247(7) .
O3 C32 1.294(6) .
O4 C32 1.236(7) .
O5 C29 1.370(7) .
O5 H5O 0.8200 .
O6 C38 1.353(8) .
O6 H6O 0.8200 .
N1 C5 1.314(7) .
N1 C1 1.334(8) .
N2 C16 1.344(7) .
N2 C12 1.350(6) .
C1 C2 1.366(9) .
C1 H1 0.9300 .
C2 C3 1.360(8) .
C2 H2 0.9300 .
C3 C4 1.379(9) .
C3 C6' 1.514(8) .
C3 C6 1.531(10) .
C4 C5 1.385(9) .
C4 H4 0.9300 .
C5 H5 0.9300 .
C6 C7 1.3900 .
C6 C11 1.3900 .
C7 C8 1.3900 .
C7 H7 0.9300 .
C8 C9 1.3900 .
C8 H8 0.9300 .
C9 C10 1.3900 .
C9 H9 0.9300 .
C10 C11 1.3900 .
C10 H10A 0.9300 .
C11 H11 0.9300 .
C6' C7' 1.3900 .
C6' C11' 1.3900 .
C7' C8' 1.3900 .
C7' H7' 0.9300 .
C8' C9' 1.3900 .
C8' H8' 0.9300 .
C9' C10' 1.3900 .
C9' H9' 0.9300 .
C10' C11' 1.3900 .
C10' H10' 0.9300 .
C11' H11' 0.9300 .
C12 C13 1.371(8) .
C12 H12 0.9300 .
C13 C14 1.388(7) .
C13 H13 0.9300 .
C14 C15 1.405(7) .
C14 C17 1.471(7) .
C15 C16 1.365(8) .
C15 H15 0.9300 .
C16 H16 0.9300 .
C17 C22 1.380(8) .
C17 C18 1.385(8) .
C18 C19 1.382(9) .
C18 H18 0.9300 .
C19 C20 1.368(10) .
C19 H19 0.9300 .
C20 C21 1.339(10) .
C20 H20 0.9300 .
C21 C22 1.392(9) .
C21 H21 0.9300 .
C22 H22 0.9300 .
C23 C24 1.501(8) .
C24 C25 1.298(8) .
C24 H24 0.9300 .
C25 C26 1.469(8) .
C25 H25 0.9300 .
C26 C27 1.378(9) .
C26 C31 1.391(8) .
C27 C28 1.359(9) .
C27 H27 0.9300 .
C28 C29 1.371(9) .
C28 H28 0.9300 .
C29 C30 1.374(9) .
C30 C31 1.391(8) .
C30 H30 0.9300 .
C31 H31 0.9300 .
C32 C33 1.468(8) .
C33 C34 1.332(7) .
C33 H33 0.9300 .
C34 C35 1.452(9) .
C34 H34 0.9300 .
C35 C36 1.373(10) .
C35 C40 1.384(8) .
C36 C37 1.366(9) .
C36 H36 0.9300 .
C37 C38 1.385(8) .
C37 H37 0.9300 .
C38 C39 1.353(10) .
C39 C40 1.380(9) .
C39 H39 0.9300 .
C40 H40 0.9300 .
Cu2 O7 1.934(4) .
Cu2 O7 1.934(4) 2_565
Cu2 N3 2.004(4) .
Cu2 N3 2.004(4) 2_565
O7 C52 1.285(7) .
O8 C52 1.244(8) .
O9 C58 1.352(8) .
O9 H9O 0.8200 .
N3 C45 1.334(7) .
N3 C41 1.348(7) .
C41 C42 1.377(7) .
C41 H41 0.9300 .
C42 C43 1.395(8) .
C42 H42 0.9300 .
C43 C44 1.382(8) .
C43 C46 1.491(7) .
C44 C45 1.380(7) .
C44 H44 0.9300 .
C45 H45 0.9300 .
C46 C51 1.388(8) .
C46 C47 1.401(8) .
C47 C48 1.385(8) .
C47 H47 0.9300 .
C48 C49 1.379(9) .
C48 H48 0.9300 .
C49 C50 1.397(9) .
C49 H49 0.9300 .
C50 C51 1.387(8) .
C50 H50 0.9300 .
C51 H51 0.9300 .
C52 C53 1.483(8) .
C53 C54 1.314(9) .
C53 H53 0.9300 .
C54 C55 1.491(9) .
C54 H54 0.9300 .
C55 C60 1.374(10) .
C55 C56 1.386(9) .
C56 C57 1.396(9) .
C56 H56 0.9300 .
C57 C58 1.385(9) .
C57 H57 0.9300 .
C58 C59 1.388(9) .
C59 C60 1.376(10) .
C59 H59 0.9300 .
C60 H60 0.9300 .
O10 C61 1.492(9) .
O10 H10 0.8200 .
C61 H61A 0.954(9) .
C61 H61B 0.954(9) .
C61 H61C 0.955(9) .
O11 C62 1.451(10) .
O11 H11O 0.8200 .
C62 H62A 0.9600 .
C62 H62B 0.9600 .
C62 H62C 0.9600 .
O12 C63 1.484(9) .
O12 H12O 0.8200 .
C63 H63A 0.957(9) .
C63 H63B 0.954(9) .
C63 H63C 0.957(9) .
O1W H1WA 0.83(2) .
O1W H1WB 0.84(2) .

loop_
_geom_torsion_atom_site_label_1
_geom_torsion_atom_site_label_2
_geom_torsion_atom_site_label_3
_geom_torsion_atom_site_label_4
_geom_torsion
_geom_torsion_site_symmetry_1
C5 N1 C1 C2 1.7(12) .
Cu1 N1 C1 C2 176.5(7) .
N1 C1 C2 C3 -1.0(14) .
C1 C2 C3 C4 -6.2(13) .
C1 C2 C3 C6' -164.1(8) .
C1 C2 C3 C6 162.8(8) .
C2 C3 C4 C5 12.8(13) .
C6' C3 C4 C5 171.3(8) .
C6 C3 C4 C5 -155.2(9) .
C1 N1 C5 C4 5.2(11) .
Cu1 N1 C5 C4 -169.3(6) .
C3 C4 C5 N1 -12.9(13) .
C2 C3 C6 C7 66.0(10) .
C4 C3 C6 C7 -126.3(9) .
C2 C3 C6 C11 -119.4(9) .
C4 C3 C6 C11 48.4(13) .
C11 C6 C7 C8 0.0 .
C3 C6 C7 C8 175.2(8) .
C6 C7 C8 C9 0.0 .
C7 C8 C9 C10 0.0 .
C8 C9 C10 C11 0.0 .
C9 C10 C11 C6 0.0 .
C7 C6 C11 C10 0.0 .
C3 C6 C11 C10 -174.2(10) .
C2 C3 C6' C7' 130.6(8) .
C4 C3 C6' C7' -26.5(11) .
C2 C3 C6' C11' -53.8(10) .
C4 C3 C6' C11' 149.0(7) .
C11' C6' C7' C8' 0.0 .
C3 C6' C7' C8' 175.3(8) .
C6' C7' C8' C9' 0.0 .
C7' C8' C9' C10' 0.0 .
C8' C9' C10' C11' 0.0 .
C9' C10' C11' C6' 0.0 .
C7' C6' C11' C10' 0.0 .
C3 C6' C11' C10' -175.8(7) .
C16 N2 C12 C13 0.4(8) .
Cu1 N2 C12 C13 179.4(4) .
N2 C12 C13 C14 1.5(9) .
C12 C13 C14 C15 -2.3(8) .
C12 C13 C14 C17 176.7(5) .
C13 C14 C15 C16 1.5(8) .
C17 C14 C15 C16 -177.6(5) .
C12 N2 C16 C15 -1.3(8) .
Cu1 N2 C16 C15 179.8(4) .
C14 C15 C16 N2 0.3(9) .
C13 C14 C17 C22 156.5(6) .
C15 C14 C17 C22 -24.5(8) .
C13 C14 C17 C18 -27.7(8) .
C15 C14 C17 C18 151.3(6) .
C22 C17 C18 C19 -0.2(10) .
C14 C17 C18 C19 -176.1(6) .
C17 C18 C19 C20 -1.8(12) .
C18 C19 C20 C21 3.0(13) .
C19 C20 C21 C22 -2.2(13) .
C18 C17 C22 C21 1.0(11) .
C14 C17 C22 C21 176.9(7) .
C20 C21 C22 C17 0.2(13) .
Cu1 O1 C23 O2 -6.9(8) .
Cu1 O1 C23 C24 173.1(3) .
O2 C23 C24 C25 -0.9(9) .
O1 C23 C24 C25 179.1(6) .
C23 C24 C25 C26 179.2(5) .
C24 C25 C26 C27 -169.2(7) .
C24 C25 C26 C31 11.4(9) .
C31 C26 C27 C28 -2.4(11) .
C25 C26 C27 C28 178.1(7) .
C26 C27 C28 C29 0.0(12) .
C27 C28 C29 O5 -178.4(7) .
C27 C28 C29 C30 2.2(11) .
O5 C29 C30 C31 178.7(6) .
C28 C29 C30 C31 -1.9(9) .
C27 C26 C31 C30 2.7(9) .
C25 C26 C31 C30 -177.9(5) .
C29 C30 C31 C26 -0.6(9) .
Cu1 O3 C32 O4 8.8(7) .
Cu1 O3 C32 O4 173.5(4) 2_666
Cu1 O3 C32 C33 -169.2(4) .
Cu1 O3 C32 C33 -4.4(8) 2_666
O4 C32 C33 C34 -9.3(9) .
O3 C32 C33 C34 168.7(5) .
C32 C33 C34 C35 -171.2(6) .
C33 C34 C35 C36 11.4(12) .
C33 C34 C35 C40 -165.8(7) .
C40 C35 C36 C37 -5.3(12) .
C34 C35 C36 C37 177.4(8) .
C35 C36 C37 C38 3.3(13) .
C36 C37 C38 O6 178.7(8) .
C36 C37 C38 C39 1.0(12) .
O6 C38 C39 C40 179.3(8) .
C37 C38 C39 C40 -2.8(13) .
C38 C39 C40 C35 0.6(13) .
C36 C35 C40 C39 3.4(12) .
C34 C35 C40 C39 -179.2(7) .
C45 N3 C41 C42 0.7(8) .
Cu2 N3 C41 C42 -174.9(4) .
N3 C41 C42 C43 0.6(9) .
C41 C42 C43 C44 -1.4(8) .
C41 C42 C43 C46 176.0(5) .
C42 C43 C44 C45 0.9(8) .
C46 C43 C44 C45 -176.5(5) .
C41 N3 C45 C44 -1.3(8) .
Cu2 N3 C45 C44 174.5(4) .
C43 C44 C45 N3 0.4(9) .
C44 C43 C46 C51 -165.7(5) .
C42 C43 C46 C51 17.0(8) .
C44 C43 C46 C47 14.5(8) .
C42 C43 C46 C47 -162.8(5) .
C51 C46 C47 C48 -2.0(9) .
C43 C46 C47 C48 177.8(6) .
C46 C47 C48 C49 -0.2(11) .
C47 C48 C49 C50 1.6(11) .
C48 C49 C50 C51 -0.8(10) .
C49 C50 C51 C46 -1.4(10) .
C47 C46 C51 C50 2.7(9) .
C43 C46 C51 C50 -177.0(5) .
Cu2 O7 C52 O8 -1.4(6) .
Cu2 O7 C52 C53 176.5(4) .
O8 C52 C53 C54 -178.3(5) .
O7 C52 C53 C54 3.7(8) .
C52 C53 C54 C55 -176.0(5) .
C53 C54 C55 C60 -172.9(6) .
C53 C54 C55 C56 11.1(10) .
C60 C55 C56 C57 0.5(10) .
C54 C55 C56 C57 176.5(6) .
C55 C56 C57 C58 -0.7(11) .
C56 C57 C58 O9 -177.1(6) .
C56 C57 C58 C59 1.0(10) .
O9 C58 C59 C60 177.0(6) .
C57 C58 C59 C60 -1.2(10) .
C56 C55 C60 C59 -0.8(10) .
C54 C55 C60 C59 -177.0(6) .
C58 C59 C60 C55 1.1(11) .
